data_7213335
loop_
_publ_author_name
'Krebs, Frederik C.'
'J\/orgensen, Mikkel'

_publ_section_title
;
 Calix[4]arene-5,17-dicarboxylic acids and their interactions with
 aliphatic amines. Part 2. A crystal engineering approach
;
_journal_issue 9
_journal_name_full 'Journal of the Chemical Society, Perkin Transactions 2'
_journal_page_first 1935
_journal_paper_doi 10.1039/b002409k
_journal_year 2000
_chemical_formula_sum 'C42 H46 Br2 O8'
_chemical_formula_weight 838.61
_chemical_name_systematic
; 
11,23-dibromo-
 25,26,27,28-tetrapropoxycalix[4]arene-
 5,17-dicarboxylic acid 
;
_space_group_IT_number 14
_symmetry_cell_setting monoclinic
_symmetry_space_group_name_Hall '-P 2yn'
_symmetry_space_group_name_H-M 'P 1 21/n 1'
_atom_sites_solution_hydrogens geom
_atom_sites_solution_primary direct
_atom_sites_solution_secondary difmap
_audit_creation_method SHELXL-97
_cell_angle_alpha 90.00
_cell_angle_beta 94.80(3)
_cell_angle_gamma 90.00
_cell_formula_units_Z 4
_cell_length_a 12.505(3)
_cell_length_b 24.822(5)
_cell_length_c 12.722(3)
_cell_measurement_temperature 120(2)
_cell_volume 3935.0(16)
_computing_cell_refinement 'SAINT Siemens'
_computing_data_collection 'SMART Siemens'
_computing_data_reduction 'SAINT Siemens'
_computing_molecular_graphics 'SHELXTL (Sheldrick)'
_computing_publication_material 'XCIF (Sheldrick)'
_computing_structure_refinement 'SHELXL-97 (Sheldrick, 1997)'
_computing_structure_solution 'SHELXS-97 (Sheldrick, 1990)'
_diffrn_ambient_temperature 293(2)
_diffrn_measured_fraction_theta_full 0.998
_diffrn_measured_fraction_theta_max 0.998
_diffrn_measurement_device_type 'Siemens SMART CCD'
_diffrn_measurement_method 'omega scan, frame data integration'
_diffrn_radiation_monochromator graphite
_diffrn_radiation_source 'fine-focus sealed tube'
_diffrn_radiation_type MoK\a
_diffrn_radiation_wavelength 0.71073
_diffrn_reflns_av_R_equivalents 0.0546
_diffrn_reflns_av_sigmaI/netI 0.0417
_diffrn_reflns_limit_h_max 15
_diffrn_reflns_limit_h_min -15
_diffrn_reflns_limit_k_max 30
_diffrn_reflns_limit_k_min -30
_diffrn_reflns_limit_l_max 15
_diffrn_reflns_limit_l_min -15
_diffrn_reflns_number 40482
_diffrn_reflns_theta_full 26.35
_diffrn_reflns_theta_max 26.35
_diffrn_reflns_theta_min 1.64
_exptl_absorpt_coefficient_mu 2.111
_exptl_absorpt_correction_type empirical
_exptl_absorpt_process_details 'SADABS (Sheldrick)'
_exptl_crystal_colour colourless
_exptl_crystal_density_diffrn 1.416
_exptl_crystal_density_method 'not measured'
_exptl_crystal_description needle
_exptl_crystal_F_000 1728
_exptl_crystal_size_max 0.50
_exptl_crystal_size_mid 0.15
_exptl_crystal_size_min 0.15
_refine_diff_density_max 1.643
_refine_diff_density_min -1.399
_refine_diff_density_rms 0.082
_refine_ls_extinction_method none
_refine_ls_goodness_of_fit_ref 1.018
_refine_ls_hydrogen_treatment mixed
_refine_ls_matrix_type full
_refine_ls_number_parameters 498
_refine_ls_number_reflns 8012
_refine_ls_number_restraints 1
_refine_ls_restrained_S_all 1.018
_refine_ls_R_factor_all 0.0691
_refine_ls_R_factor_gt 0.0470
_refine_ls_shift/su_max 0.066
_refine_ls_shift/su_mean 0.004
_refine_ls_structure_factor_coef Fsqd
_refine_ls_weighting_details 'calc w=1/[\s^2^(Fo^2^)+(0.0444P)^2^+9.7415P] where P=(Fo^2^+2Fc^2^)/3'
_refine_ls_weighting_scheme calc
_refine_ls_wR_factor_gt 0.1040
_refine_ls_wR_factor_ref 0.1157
_reflns_number_gt 6260
_reflns_number_total 8012
_reflns_threshold_expression >2sigma(I)
_cod_data_source_file b002409ksup1.cif
_cod_data_source_block 4
_cod_original_cell_volume 3935.0(14)
_cod_original_sg_symbol_H-M P2(1)/n
_cod_database_code 7213335

loop_
_symmetry_equiv_pos_as_xyz
'x, y, z'
'-x+1/2, y+1/2, -z+1/2'
'-x, -y, -z'
'x-1/2, -y-1/2, z-1/2'

loop_
_atom_site_label
_atom_site_type_symbol
_atom_site_fract_x
_atom_site_fract_y
_atom_site_fract_z
_atom_site_U_iso_or_equiv
_atom_site_adp_type
_atom_site_occupancy
_atom_site_symmetry_multiplicity
_atom_site_calc_flag
_atom_site_refinement_flags
_atom_site_disorder_assembly
_atom_site_disorder_group
Br1 Br 0.45400(3) 0.101578(16) 0.34463(3) 0.03103(11) Uani 1 1 d . A .
Br2 Br -0.00785(3) 0.040906(18) -0.63505(3) 0.03891(13) Uani 1 1 d . A .
O1 O 0.21653(18) -0.00746(10) 0.01128(17) 0.0227(5) Uani 1 1 d . . .
O2 O 0.12499(18) -0.01594(10) -0.14638(18) 0.0235(5) Uani 1 1 d . . .
O3 O -0.0682(2) 0.06442(11) -0.0934(2) 0.0330(6) Uani 1 1 d . . .
O4 O 0.0246(2) 0.07382(11) 0.0636(2) 0.0306(6) Uani 1 1 d . . .
O5 O 0.44489(18) 0.18362(9) -0.10215(17) 0.0190(5) Uani 1 1 d . . .
O6 O 0.55888(17) 0.08712(9) -0.27843(17) 0.0167(5) Uani 1 1 d . . .
O7 O 0.31413(18) 0.15677(10) -0.33813(17) 0.0213(5) Uani 1 1 d . . .
O8 O 0.24509(18) 0.25437(9) -0.19634(18) 0.0205(5) Uani 1 1 d . . .
C1 C 0.2928(3) 0.22669(14) 0.0220(3) 0.0206(7) Uani 1 1 d . A .
H1A H 0.3263 0.2548 -0.0168 0.025 Uiso 1 1 calc . . .
H1B H 0.2579 0.2435 0.0789 0.025 Uiso 1 1 calc . . .
C2 C 0.3776(3) 0.18768(13) 0.0672(3) 0.0180(7) Uani 1 1 d . . .
C3 C 0.3802(3) 0.16834(14) 0.1711(3) 0.0204(7) Uani 1 1 d . A .
H3 H 0.3349 0.1830 0.2180 0.024 Uiso 1 1 calc . . .
C4 C 0.4504(3) 0.12750(14) 0.2033(2) 0.0197(7) Uani 1 1 d . . .
C5 C 0.5154(3) 0.10275(13) 0.1349(2) 0.0186(7) Uani 1 1 d . A .
H5 H 0.5591 0.0740 0.1575 0.022 Uiso 1 1 calc . . .
C6 C 0.5144(2) 0.12150(13) 0.0312(2) 0.0161(6) Uani 1 1 d . . .
C7 C 0.4494(3) 0.16545(13) 0.0007(2) 0.0165(7) Uani 1 1 d . A .
C8 C 0.5659(3) 0.08928(13) -0.0516(2) 0.0158(6) Uani 1 1 d . A .
H8A H 0.6137 0.0624 -0.0184 0.019 Uiso 1 1 calc . . .
H8B H 0.6074 0.1128 -0.0935 0.019 Uiso 1 1 calc . . .
C9 C 0.4768(2) 0.06205(13) -0.1218(2) 0.0143(6) Uani 1 1 d . . .
C10 C 0.3897(2) 0.03968(13) -0.0766(2) 0.0149(6) Uani 1 1 d . A .
H10 H 0.3900 0.0381 -0.0035 0.018 Uiso 1 1 calc . . .
C11 C 0.3015(2) 0.01952(12) -0.1392(2) 0.0140(6) Uani 1 1 d . . .
C12 C 0.3000(3) 0.02219(13) -0.2487(2) 0.0158(6) Uani 1 1 d . A .
H12 H 0.2410 0.0090 -0.2902 0.019 Uiso 1 1 calc . . .
C13 C 0.3863(2) 0.04452(13) -0.2966(2) 0.0148(6) Uani 1 1 d . . .
C14 C 0.4747(2) 0.06295(13) -0.2323(2) 0.0144(6) Uani 1 1 d . A .
C15 C 0.3767(3) 0.05336(13) -0.4156(2) 0.0175(7) Uani 1 1 d . A .
H15A H 0.4344 0.0764 -0.4350 0.021 Uiso 1 1 calc . . .
H15B H 0.3821 0.0191 -0.4516 0.021 Uiso 1 1 calc . . .
C16 C 0.2692(3) 0.07940(14) -0.4482(2) 0.0179(7) Uani 1 1 d . . .
C17 C 0.1933(3) 0.05335(14) -0.5167(3) 0.0223(7) Uani 1 1 d . A .
H17 H 0.2116 0.0221 -0.5511 0.027 Uiso 1 1 calc . . .
C18 C 0.0909(3) 0.07405(15) -0.5333(3) 0.0242(8) Uani 1 1 d . . .
C19 C 0.0587(3) 0.11854(15) -0.4774(3) 0.0235(8) Uani 1 1 d . A .
H19 H -0.0125 0.1298 -0.4848 0.028 Uiso 1 1 calc . . .
C20 C 0.1340(3) 0.14624(14) -0.4098(2) 0.0193(7) Uani 1 1 d . . .
C21 C 0.2400(3) 0.12764(13) -0.4016(2) 0.0172(7) Uani 1 1 d . A .
C22 C 0.1032(3) 0.19386(14) -0.3450(3) 0.0226(7) Uani 1 1 d . A .
H22A H 0.0287 0.2030 -0.3641 0.027 Uiso 1 1 calc . . .
H22B H 0.1468 0.2247 -0.3607 0.027 Uiso 1 1 calc . . .
C23 C 0.1186(3) 0.18176(13) -0.2266(3) 0.0177(7) Uani 1 1 d . . .
C24 C 0.0612(3) 0.13976(13) -0.1858(3) 0.0190(7) Uani 1 1 d . A .
H24 H 0.0128 0.1202 -0.2302 0.023 Uiso 1 1 calc . . .
C25 C 0.0756(3) 0.12674(13) -0.0787(3) 0.0178(7) Uani 1 1 d . . .
C26 C 0.1514(3) 0.15463(13) -0.0127(3) 0.0192(7) Uani 1 1 d . A .
H26 H 0.1633 0.1448 0.0578 0.023 Uiso 1 1 calc . . .
C27 C 0.2094(3) 0.19709(13) -0.0514(3) 0.0192(7) Uani 1 1 d . . .
C28 C 0.1904(3) 0.21101(13) -0.1582(3) 0.0186(7) Uani 1 1 d . A .
C29 C 0.2078(3) -0.00291(12) -0.0894(2) 0.0154(6) Uani 1 1 d . A .
C30 C 0.0060(3) 0.08519(14) -0.0346(3) 0.0202(7) Uani 1 1 d . A .
C31 C 0.5399(4) 0.2083(2) -0.1372(4) 0.0209(16) Uani 0.753(14) 1 d P A 1
H31A H 0.5588 0.1909 -0.2013 0.025 Uiso 0.75 1 calc P A 1
H31B H 0.5993 0.2038 -0.0837 0.025 Uiso 0.75 1 calc P A 1
C32 C 0.5201(4) 0.2674(2) -0.1574(4) 0.0243(16) Uani 0.753(14) 1 d P A 1
H32A H 0.5166 0.2860 -0.0907 0.029 Uiso 0.75 1 calc P A 1
H32B H 0.4517 0.2721 -0.1983 0.029 Uiso 0.75 1 calc P A 1
C31U C 0.4958(15) 0.2377(8) -0.1141(14) 0.031(5) Uani 0.247(14) 1 d P A 2
H31C H 0.4529 0.2591 -0.1656 0.038 Uiso 0.25 1 calc P A 2
H31D H 0.5005 0.2568 -0.0473 0.038 Uiso 0.25 1 calc P A 2
C32U C 0.606(3) 0.2292(12) -0.150(4) 0.126(16) Uani 0.247(14) 1 d P A 2
H32C H 0.6101 0.1986 -0.1966 0.151 Uiso 0.25 1 calc P A 2
H32D H 0.6613 0.2265 -0.0915 0.151 Uiso 0.25 1 calc P A 2
C33 C 0.6087(4) 0.2919(2) -0.2167(4) 0.0550(13) Uani 1 1 d . . .
H33A H 0.5883 0.3276 -0.2394 0.083 Uiso 1 1 calc . B 1
H33B H 0.6200 0.2701 -0.2770 0.083 Uiso 1 1 calc . C 1
H33C H 0.6738 0.2935 -0.1710 0.083 Uiso 1 1 calc . D 1
C34 C 0.6519(3) 0.05283(14) -0.2837(3) 0.0229(7) Uani 1 1 d . G .
H34A H 0.6355 0.0237 -0.3332 0.028 Uiso 1 1 calc . . .
H34B H 0.6722 0.0374 -0.2149 0.028 Uiso 1 1 calc . . .
C35 C 0.7425(3) 0.08634(17) -0.3191(4) 0.0383(10) Uani 1 1 d D . .
H35A H 0.7600 0.1140 -0.2666 0.046 Uiso 1 1 calc . E 1
H35B H 0.8051 0.0635 -0.3218 0.046 Uiso 1 1 calc . F 1
C36 C 0.7199(4) 0.1125(2) -0.4228(5) 0.0488(18) Uani 0.851(11) 1 d P G 1
H36A H 0.7812 0.1332 -0.4392 0.073 Uiso 0.85 1 calc P G 1
H36B H 0.6589 0.1358 -0.4208 0.073 Uiso 0.85 1 calc P G 1
H36C H 0.7050 0.0854 -0.4760 0.073 Uiso 0.85 1 calc P G 1
C36U C 0.768(2) 0.1429(4) -0.293(2) 0.038(9) Uani 0.149(11) 1 d PD G 2
H36D H 0.8281 0.1542 -0.3291 0.057 Uiso 0.15 1 calc P G 2
H36E H 0.7845 0.1463 -0.2182 0.057 Uiso 0.15 1 calc P G 2
H36F H 0.7068 0.1650 -0.3143 0.057 Uiso 0.15 1 calc P G 2
C37 C 0.3899(3) 0.18743(16) -0.3945(3) 0.0315(9) Uani 1 1 d . . .
H37A H 0.4442 0.1629 -0.4165 0.038 Uiso 1 1 calc . . .
H37B H 0.4256 0.2132 -0.3461 0.038 Uiso 1 1 calc . . .
C38 C 0.3431(3) 0.21721(17) -0.4892(3) 0.0377(10) Uani 1 1 d . . .
H38A H 0.2855 0.2403 -0.4691 0.045 Uiso 1 1 calc . . .
H38B H 0.3127 0.1916 -0.5410 0.045 Uiso 1 1 calc . . .
C39 C 0.4270(4) 0.2515(2) -0.5382(4) 0.0580(14) Uani 1 1 d . . .
H39A H 0.3959 0.2672 -0.6027 0.087 Uiso 1 1 calc . . .
H39B H 0.4868 0.2293 -0.5530 0.087 Uiso 1 1 calc . . .
H39C H 0.4511 0.2795 -0.4900 0.087 Uiso 1 1 calc . . .
C40 C 0.1876(3) 0.30461(14) -0.1900(3) 0.0244(8) Uani 1 1 d . . .
H40A H 0.1660 0.3096 -0.1192 0.029 Uiso 1 1 calc . . .
H40B H 0.1235 0.3041 -0.2386 0.029 Uiso 1 1 calc . . .
C41 C 0.2599(3) 0.35009(14) -0.2178(3) 0.0299(8) Uani 1 1 d . . .
H41A H 0.3225 0.3507 -0.1673 0.036 Uiso 1 1 calc . . .
H41B H 0.2221 0.3839 -0.2115 0.036 Uiso 1 1 calc . . .
C42 C 0.2968(3) 0.34590(17) -0.3282(4) 0.0402(10) Uani 1 1 d . . .
H42A H 0.3399 0.3767 -0.3419 0.060 Uiso 1 1 calc . . .
H42B H 0.2353 0.3447 -0.3787 0.060 Uiso 1 1 calc . . .
H42C H 0.3384 0.3137 -0.3337 0.060 Uiso 1 1 calc . . .
H43 H 0.1610 -0.0227 0.0364 0.050 Uiso 1 1 d . . .
H44 H -0.0235 0.0472 0.0873 0.050 Uiso 1 1 d . . .

loop_
_atom_site_aniso_label
_atom_site_aniso_U_11
_atom_site_aniso_U_22
_atom_site_aniso_U_33
_atom_site_aniso_U_23
_atom_site_aniso_U_13
_atom_site_aniso_U_12
Br1 0.0455(2) 0.0333(2) 0.01502(17) 0.00242(15) 0.00709(14) -0.00586(18)
Br2 0.0342(2) 0.0397(2) 0.0395(2) 0.00066(18) -0.01706(17) -0.01068(19)
O1 0.0178(12) 0.0326(14) 0.0182(12) 0.0054(10) 0.0047(9) -0.0061(10)
O2 0.0168(12) 0.0297(14) 0.0235(12) 0.0042(10) -0.0018(10) -0.0086(10)
O3 0.0315(15) 0.0337(15) 0.0356(15) -0.0039(12) 0.0129(12) -0.0170(12)
O4 0.0266(14) 0.0328(15) 0.0338(14) 0.0169(12) 0.0114(11) -0.0011(12)
O5 0.0169(12) 0.0229(12) 0.0171(11) 0.0052(9) 0.0013(9) -0.0024(10)
O6 0.0134(11) 0.0211(12) 0.0163(11) 0.0024(9) 0.0055(9) -0.0004(9)
O7 0.0177(12) 0.0270(13) 0.0189(11) -0.0048(10) -0.0010(9) -0.0035(10)
O8 0.0174(12) 0.0143(11) 0.0306(13) 0.0060(10) 0.0064(10) -0.0002(9)
C1 0.0213(17) 0.0182(17) 0.0230(17) -0.0028(13) 0.0051(13) -0.0015(14)
C2 0.0180(16) 0.0156(16) 0.0205(16) -0.0028(13) 0.0011(13) -0.0050(13)
C3 0.0213(17) 0.0219(18) 0.0184(16) -0.0033(13) 0.0041(13) -0.0058(14)
C4 0.0260(18) 0.0228(18) 0.0103(14) 0.0017(13) 0.0016(13) -0.0105(15)
C5 0.0193(17) 0.0182(17) 0.0177(16) -0.0003(13) -0.0015(12) -0.0046(14)
C6 0.0138(15) 0.0181(16) 0.0160(15) -0.0022(12) -0.0010(12) -0.0058(13)
C7 0.0164(16) 0.0191(17) 0.0135(15) -0.0014(12) -0.0013(12) -0.0064(13)
C8 0.0145(15) 0.0182(17) 0.0147(15) 0.0002(12) 0.0010(12) -0.0023(13)
C9 0.0145(16) 0.0138(15) 0.0144(15) 0.0012(12) -0.0003(12) 0.0004(12)
C10 0.0158(15) 0.0163(16) 0.0125(14) 0.0019(12) 0.0006(12) 0.0017(13)
C11 0.0150(16) 0.0120(15) 0.0154(15) 0.0008(12) 0.0030(12) 0.0004(12)
C12 0.0172(16) 0.0144(16) 0.0154(15) -0.0017(12) -0.0014(12) 0.0009(13)
C13 0.0156(16) 0.0155(16) 0.0135(15) -0.0021(12) 0.0018(12) 0.0016(13)
C14 0.0146(16) 0.0135(15) 0.0158(15) 0.0018(12) 0.0045(12) 0.0011(12)
C15 0.0185(16) 0.0227(18) 0.0114(15) 0.0002(12) 0.0028(12) -0.0010(13)
C16 0.0190(17) 0.0256(18) 0.0092(14) 0.0048(12) 0.0013(12) -0.0035(14)
C17 0.0276(19) 0.0230(18) 0.0159(16) 0.0006(13) -0.0004(14) -0.0026(15)
C18 0.0226(18) 0.0278(19) 0.0209(17) 0.0069(14) -0.0064(14) -0.0085(15)
C19 0.0124(16) 0.031(2) 0.0263(18) 0.0126(15) -0.0024(13) -0.0038(14)
C20 0.0199(17) 0.0210(17) 0.0171(16) 0.0091(13) 0.0015(13) -0.0007(14)
C21 0.0189(16) 0.0203(17) 0.0122(15) 0.0045(12) -0.0010(12) -0.0057(14)
C22 0.0192(17) 0.0234(18) 0.0253(18) 0.0091(14) 0.0037(14) 0.0019(14)
C23 0.0141(16) 0.0184(17) 0.0212(16) 0.0032(13) 0.0050(12) 0.0050(13)
C24 0.0142(16) 0.0189(17) 0.0243(17) -0.0002(13) 0.0038(13) -0.0007(13)
C25 0.0165(16) 0.0155(16) 0.0225(16) 0.0037(13) 0.0081(13) 0.0014(13)
C26 0.0201(17) 0.0170(17) 0.0216(16) 0.0029(13) 0.0080(13) 0.0042(14)
C27 0.0152(16) 0.0144(16) 0.0290(18) 0.0009(13) 0.0077(13) 0.0027(13)
C28 0.0159(16) 0.0139(16) 0.0272(17) 0.0024(13) 0.0080(13) 0.0037(13)
C29 0.0160(16) 0.0119(15) 0.0184(16) 0.0009(12) 0.0020(12) 0.0017(13)
C30 0.0171(17) 0.0188(17) 0.0257(18) 0.0003(13) 0.0078(14) 0.0031(14)
C31 0.018(3) 0.024(3) 0.021(2) 0.0037(19) 0.0017(19) -0.002(2)
C32 0.029(3) 0.021(3) 0.024(3) 0.000(2) 0.009(2) -0.005(2)
C31U 0.029(9) 0.032(12) 0.032(9) 0.003(8) 0.000(7) 0.003(9)
C32U 0.08(2) 0.060(19) 0.23(5) 0.08(2) 0.00(2) -0.015(17)
C33 0.059(3) 0.055(3) 0.051(3) 0.009(2) 0.011(2) -0.027(3)
C34 0.0170(17) 0.0256(19) 0.0271(18) -0.0022(14) 0.0075(14) 0.0033(14)
C35 0.020(2) 0.038(2) 0.059(3) 0.002(2) 0.0135(19) 0.0001(17)
C36 0.035(3) 0.056(4) 0.058(4) 0.021(3) 0.023(3) -0.001(3)
C36U 0.037(16) 0.014(13) 0.07(2) 0.015(12) 0.043(15) 0.010(11)
C37 0.0186(18) 0.033(2) 0.043(2) -0.0100(17) 0.0059(16) -0.0122(16)
C38 0.038(2) 0.035(2) 0.043(2) 0.0011(18) 0.0156(19) -0.0117(19)
C39 0.059(3) 0.045(3) 0.076(4) -0.002(3) 0.042(3) -0.020(3)
C40 0.0207(18) 0.0167(17) 0.036(2) 0.0054(15) 0.0051(15) 0.0051(14)
C41 0.029(2) 0.0154(18) 0.046(2) 0.0021(16) 0.0044(17) 0.0002(15)
C42 0.038(2) 0.026(2) 0.057(3) 0.0176(19) 0.012(2) 0.0031(18)

loop_
_atom_type_symbol
_atom_type_description
_atom_type_scat_dispersion_real
_atom_type_scat_dispersion_imag
_atom_type_scat_source
C C 0.0033 0.0016 'International Tables Vol C Tables 4.2.6.8 and 6.1.1.4'
H H 0.0000 0.0000 'International Tables Vol C Tables 4.2.6.8 and 6.1.1.4'
O O 0.0106 0.0060 'International Tables Vol C Tables 4.2.6.8 and 6.1.1.4'
Br Br -0.2901 2.4595 'International Tables Vol C Tables 4.2.6.8 and 6.1.1.4'

loop_
_geom_angle_atom_site_label_1
_geom_angle_atom_site_label_2
_geom_angle_atom_site_label_3
_geom_angle
C7 O5 C31 117.6(3)
C7 O5 C31U 113.9(7)
C31 O5 C31U 38.7(7)
C14 O6 C34 114.0(2)
C21 O7 C37 114.8(3)
C28 O8 C40 112.8(2)
C2 C1 C27 110.2(3)
C7 C2 C3 118.0(3)
C7 C2 C1 119.2(3)
C3 C2 C1 122.4(3)
C4 C3 C2 119.6(3)
C3 C4 C5 122.2(3)
C3 C4 Br1 119.4(2)
C5 C4 Br1 118.4(3)
C4 C5 C6 119.1(3)
C7 C6 C5 118.8(3)
C7 C6 C8 119.5(3)
C5 C6 C8 120.8(3)
O5 C7 C6 119.7(3)
O5 C7 C2 117.9(3)
C6 C7 C2 121.9(3)
C6 C8 C9 108.1(3)
C10 C9 C14 118.1(3)
C10 C9 C8 119.6(3)
C14 C9 C8 122.0(3)
C9 C10 C11 121.1(3)
C12 C11 C10 119.8(3)
C12 C11 C29 119.9(3)
C10 C11 C29 120.3(3)
C11 C12 C13 120.6(3)
C14 C13 C12 118.5(3)
C14 C13 C15 121.9(3)
C12 C13 C15 119.4(3)
O6 C14 C13 119.1(3)
O6 C14 C9 118.7(3)
C13 C14 C9 122.0(3)
C16 C15 C13 109.2(3)
C17 C16 C21 118.3(3)
C17 C16 C15 121.0(3)
C21 C16 C15 120.4(3)
C18 C17 C16 119.9(3)
C17 C18 C19 121.5(3)
C17 C18 Br2 119.0(3)
C19 C18 Br2 119.5(3)
C18 C19 C20 119.7(3)
C21 C20 C19 117.9(3)
C21 C20 C22 120.1(3)
C19 C20 C22 122.0(3)
O7 C21 C20 117.1(3)
O7 C21 C16 120.6(3)
C20 C21 C16 122.1(3)
C20 C22 C23 111.5(3)
C24 C23 C28 118.7(3)
C24 C23 C22 119.2(3)
C28 C23 C22 122.1(3)
C23 C24 C25 120.6(3)
C24 C25 C26 119.8(3)
C24 C25 C30 119.7(3)
C26 C25 C30 120.4(3)
C27 C26 C25 120.7(3)
C26 C27 C28 118.5(3)
C26 C27 C1 119.8(3)
C28 C27 C1 121.7(3)
O8 C28 C23 119.7(3)
O8 C28 C27 118.8(3)
C23 C28 C27 121.5(3)
O2 C29 O1 123.5(3)
O2 C29 C11 119.5(3)
O1 C29 C11 117.0(3)
O3 C30 O4 123.8(3)
O3 C30 C25 119.1(3)
O4 C30 C25 117.1(3)
O5 C31 C32 109.8(4)
C31 C32 C33 111.0(4)
C32U C31U O5 108.3(18)
C31U C32U C33 94.3(18)
C32 C33 C32U 50.8(12)
O6 C34 C35 108.5(3)
C36U C35 C36 78.7(12)
C36U C35 C34 127.8(10)
C36 C35 C34 114.7(4)
O7 C37 C38 115.5(3)
C37 C38 C39 111.7(4)
O8 C40 C41 108.8(3)
C40 C41 C42 113.6(3)

loop_
_geom_bond_atom_site_label_1
_geom_bond_atom_site_label_2
_geom_bond_distance
Br1 C4 1.907(3)
Br2 C18 1.900(3)
O1 C29 1.281(4)
O2 C29 1.255(4)
O3 C30 1.254(4)
O4 C30 1.283(4)
O5 C7 1.380(4)
O5 C31 1.440(5)
O5 C31U 1.50(2)
O6 C14 1.384(4)
O6 C34 1.447(4)
O7 C21 1.382(4)
O7 C37 1.451(4)
O8 C28 1.385(4)
O8 C40 1.445(4)
C1 C2 1.514(5)
C1 C27 1.529(5)
C2 C7 1.398(5)
C2 C3 1.405(5)
C3 C4 1.381(5)
C4 C5 1.383(5)
C5 C6 1.398(4)
C6 C7 1.396(5)
C6 C8 1.509(4)
C8 C9 1.526(4)
C9 C10 1.390(4)
C9 C14 1.404(4)
C10 C11 1.397(4)
C11 C12 1.393(4)
C11 C29 1.487(4)
C12 C13 1.399(4)
C13 C14 1.396(4)
C13 C15 1.524(4)
C15 C16 1.517(5)
C16 C17 1.393(5)
C16 C21 1.398(5)
C17 C18 1.380(5)
C18 C19 1.391(5)
C19 C20 1.402(5)
C20 C21 1.399(5)
C20 C22 1.509(5)
C22 C23 1.532(4)
C23 C24 1.391(5)
C23 C28 1.400(5)
C24 C25 1.397(5)
C25 C26 1.396(5)
C25 C30 1.489(5)
C26 C27 1.393(5)
C27 C28 1.402(5)
C31 C32 1.506(8)
C32 C33 1.519(7)
C31U C32U 1.50(4)
C32U C33 1.77(3)
C34 C35 1.504(5)
C35 C36U 1.4699(11)
C35 C36 1.477(7)
C37 C38 1.490(6)
C38 C39 1.524(6)
C40 C41 1.507(5)
C41 C42 1.518(6)
